data_4130935
loop_
_publ_author_name
'Chadwick, F. Mark'
'Kr\"amer, Tobias'
'Gutmann, Torsten'
'Rees, Nicholas H.'
'Thompson, Amber L.'
'Edwards, Alison J.'
'Buntkowsky, Gerd'
'Macgregor, Stuart A.'
'Weller, Andrew S.'

_publ_section_title
;
 Selective C-H Activation at a Molecular Rhodium Sigma-Alkane Complex by
 Solid/Gas Single-Crystal to Single-Crystal H/D Exchange.
;
_journal_issue 40
_journal_name_full 'Journal of the American Chemical Society'
_journal_page_first 13369
_journal_page_last 13378
_journal_paper_doi 10.1021/jacs.6b07968
_journal_volume 138
_journal_year 2016
_chemical_compound_source SYN
_chemical_formula_moiety 'C32 H12 B F24, C33 H60 P2 Rh'
_chemical_formula_sum 'C65 H72 B F24 P2 Rh'
_chemical_formula_weight 1484.90
_chemical_melting_point ?
_chemical_name_systematic H8-2-290K
_space_group_IT_number 14
_space_group_name_Hall '-P 2ybc'
_space_group_name_H-M_alt 'P 1 21/c 1'
_symmetry_cell_setting monoclinic
_symmetry_space_group_name_Hall '-P 2ybc'
_symmetry_space_group_name_H-M 'P 1 21/c 1'
_atom_sites_solution_hydrogens difmap
_atom_sites_solution_primary direct
_cell_angle_alpha 90
_cell_angle_beta 134.55(2)
_cell_angle_gamma 90
_cell_formula_units_Z 4
_cell_length_a 19.100(2)
_cell_length_b 18.2890(9)
_cell_length_c 27.926(3)
_cell_measurement_reflns_used 8040
_cell_measurement_temperature 290
_cell_measurement_theta_max 74
_cell_measurement_theta_min 3
_cell_volume 6952(3)
_computing_cell_refinement 'CrysAlis, (Oxford Diffraction, 2002)'
_computing_data_collection 'SuperNova, (Oxford Diffraction, 2010)'
_computing_data_reduction 'CrysAlis, (Oxford Diffraction, 2002)'
_computing_molecular_graphics 'CAMERON (Watkin et al., 1996)'
_computing_publication_material 'CRYSTALS (Betteridge et al., 2003)'
_computing_structure_refinement 'CRYSTALS (Betteridge et al., 2003)'
_computing_structure_solution 'SIR92 (Altomare et al., 1994)'
_diffrn_ambient_temperature 290
_diffrn_measured_fraction_theta_full 0.996
_diffrn_measured_fraction_theta_max 0.971
_diffrn_measurement_device Area
_diffrn_measurement_device_type 'Oxford Diffraction SuperNova'
_diffrn_measurement_method \w
_diffrn_radiation_monochromator graphite
_diffrn_radiation_type 'Cu K\a'
_diffrn_radiation_wavelength 1.54180
_diffrn_reflns_av_R_equivalents 0.024
_diffrn_reflns_limit_h_max 22
_diffrn_reflns_limit_h_min -23
_diffrn_reflns_limit_k_max 21
_diffrn_reflns_limit_k_min -22
_diffrn_reflns_limit_l_max 34
_diffrn_reflns_limit_l_min -23
_diffrn_reflns_number 28825
_diffrn_reflns_theta_full 67.395
_diffrn_reflns_theta_max 74.060
_diffrn_reflns_theta_min 3.168
_diffrn_standards_number 0
_exptl_absorpt_coefficient_mu 3.334
_exptl_absorpt_correction_T_max 0.72
_exptl_absorpt_correction_T_min 0.49
_exptl_absorpt_correction_type multi-scan
_exptl_absorpt_process_details 'CrysAlis, (Oxford Diffraction, 2002)'
_exptl_crystal_colour orange
_exptl_crystal_density_diffrn 1.419
_exptl_crystal_density_meas ?
_exptl_crystal_density_method 'not measured'
_exptl_crystal_description block
_exptl_crystal_F_000 3032
_exptl_crystal_size_max 0.200
_exptl_crystal_size_mid 0.200
_exptl_crystal_size_min 0.100
_refine_diff_density_max 1.52
_refine_diff_density_min -0.90
_refine_ls_extinction_method None
_refine_ls_goodness_of_fit_ref 0.8662
_refine_ls_hydrogen_treatment constr
_refine_ls_matrix_type full
_refine_ls_number_parameters 1027
_refine_ls_number_reflns 13636
_refine_ls_number_restraints 1596
_refine_ls_R_factor_all 0.0776
_refine_ls_R_factor_gt 0.0637
_refine_ls_shift/su_max 0.0688383
_refine_ls_shift/su_mean 0.0008943
_refine_ls_structure_factor_coef Fsqd
_refine_ls_weighting_details
;
 Method, part 1, Chebychev polynomial, (Watkin, 1994, Prince, 1982) 
 [weight] = 1.0/[A~0~*T~0~(x)+A~1~*T~1~(x) ... +A~n-1~]*T~n-1~(x)] 
 where A~i~ are the Chebychev coefficients listed below and x= Fcalc/Fmax 
 Method = Robust Weighting (Prince, 1982) 
 W = [weight] * [1-(deltaF/6*sigmaF)^2^]^2^ 
 A~i~ are: 
 0.216E+04 0.361E+04 0.215E+04 848. 177. 
;
_refine_ls_weighting_scheme calc
_refine_ls_wR_factor_all 0.1879
_refine_ls_wR_factor_gt 0.1632
_refine_ls_wR_factor_ref 0.1876
_reflns_limit_h_max 16
_reflns_limit_h_min -23
_reflns_limit_k_max 22
_reflns_limit_k_min 0
_reflns_limit_l_max 34
_reflns_limit_l_min 0
_reflns_number_gt 10950
_reflns_number_total 13701
_reflns_threshold_expression I>2.0\s(I)
_oxford_diffrn_Wilson_B_factor 3.76
_oxford_diffrn_Wilson_scale 0.67
_oxford_refine_ls_r_factor_ref 0.0775
_oxford_refine_ls_scale 1.399(6)
_oxford_reflns_number_all 13644
_oxford_reflns_threshold_expression_ref I>-3.0\s(I)
_oxford_structure_analysis_title 'C:\Users\ASWGroup\Desktop\Crysta At 10:53 on'
_cod_data_source_file ja6b07968_si_003.cif
_cod_data_source_block H82290K
_cod_depositor_comments
;
The following automatic conversions were performed:

data item '_chemical_melting_point' value 'not measured' was changed
to '?' -- the value is undefined or not given.

data item '_exptl_crystal_density_meas' value 'not measured' was
changed to '?' -- the value is perceived as not measured.

Automatic conversion script
Id: cif_fix_values 6909 2019-04-08 15:41:33Z antanas 
;
_cod_original_sg_symbol_H-M 'P 1 21/c 1 '
_cod_original_formula_sum 'C65 H72 B1 F24 P2 Rh1'
_cod_database_code 4130935

loop_
_symmetry_equiv_pos_as_xyz
x,y,z
-x,-y,-z
-x,y+1/2,-z+1/2
x,-y+1/2,z+1/2

loop_
_atom_site_label
_atom_site_type_symbol
_atom_site_fract_x
_atom_site_fract_y
_atom_site_fract_z
_atom_site_U_iso_or_equiv
_atom_site_occupancy
_atom_site_adp_type
_atom_site_refinement_flags_posn
_atom_site_disorder_assembly
_atom_site_disorder_group
F1 F 0.6069(5) 0.3918(3) 0.8403(3) 0.1409 1.0000 Uani . . .
F2 F 0.5572(4) 0.4951(3) 0.7937(2) 0.1202 1.0000 Uani . . .
F3 F 0.7077(4) 0.4693(3) 0.8644(2) 0.1358 1.0000 Uani . . .
P1 P 0.80739(8) 0.68744(6) 0.82736(5) 0.0465 1.0000 Uani . . .
P2 P 0.69829(8) 0.68747(6) 0.68289(5) 0.0464 1.0000 Uani . . .
C1 C 0.8237(5) 0.8964(3) 0.8016(3) 0.0769 1.0000 Uani . . .
C2 C 0.7725(5) 0.8964(3) 0.7279(3) 0.0821 1.0000 Uani . . .
C3 C 0.7009(7) 0.9607(4) 0.6970(4) 0.1084 1.0000 Uani . . .
C4 C 0.6191(8) 0.9396(5) 0.6909(6) 0.1405 1.0000 Uani . . .
C5 C 0.6685(9) 0.9364(6) 0.7645(6) 0.1414 1.0000 Uani . . .
C6 C 0.7733(8) 0.9591(4) 0.8032(4) 0.1099 1.0000 Uani . . .
C7 C 0.7600(7) 1.0136(4) 0.7563(4) 0.1288 1.0000 Uani . . .
C8 C 0.7459(3) 0.6882(3) 0.8569(2) 0.0560 1.0000 Uani . . .
C9 C 0.7703(5) 0.7570(4) 0.8964(4) 0.0889 1.0000 Uani . . .
C10 C 0.7163(6) 0.7597(5) 0.9190(4) 0.1034 1.0000 Uani . . .
C11 C 0.6071(5) 0.7519(5) 0.8601(4) 0.0971 1.0000 Uani . . .
C12 C 0.5860(5) 0.6807(5) 0.8253(4) 0.1081 1.0000 Uani . . .
C13 C 0.6354(4) 0.6784(4) 0.7991(3) 0.0853 1.0000 Uani . . .
C14 C 0.9391(3) 0.6945(4) 0.9051(2) 0.0697 1.0000 Uani . . .
C15 C 0.9792(4) 0.6346(4) 0.9569(3) 0.0769 1.0000 Uani . . .
C16 C 1.0860(5) 0.6484(6) 1.0211(3) 0.1204 1.0000 Uani . . .
C17 C 1.1506(5) 0.6683(6) 1.0119(4) 0.1202 1.0000 Uani . . .
C18 C 1.1083(5) 0.7266(4) 0.9600(4) 0.0949 1.0000 Uani . . .
C19 C 1.0034(5) 0.7080(5) 0.8928(3) 0.0896 1.0000 Uani . . .
C20 C 0.7841(4) 0.5960(3) 0.7910(3) 0.0617 1.0000 Uani . . .
C21 C 0.6974(4) 0.5996(3) 0.7139(3) 0.0634 1.0000 Uani . . .
C22 C 0.5702(3) 0.7095(3) 0.6049(2) 0.0564 1.0000 Uani . . .
C23 C 0.5084(4) 0.7323(3) 0.6179(3) 0.0665 1.0000 Uani . . .
C24 C 0.4074(4) 0.7604(4) 0.5525(3) 0.0831 1.0000 Uani . . .
C25 C 0.3541(4) 0.7028(5) 0.4980(3) 0.0896 1.0000 Uani . . .
C26 C 0.4152(4) 0.6756(5) 0.4869(3) 0.0898 1.0000 Uani . . .
C27 C 0.5167(4) 0.6503(4) 0.5509(3) 0.0771 1.0000 Uani . . .
C28 C 0.7605(3) 0.6720(3) 0.6550(2) 0.0621 1.0000 Uani . . .
C29 C 0.7671(7) 0.7428(5) 0.6302(5) 0.1118 1.0000 Uani . . .
C30 C 0.8176(8) 0.7323(6) 0.6061(5) 0.1299 1.0000 Uani . . .
C31 C 0.9168(7) 0.7016(8) 0.6606(6) 0.1558 1.0000 Uani . . .
C32 C 0.9094(6) 0.6292(8) 0.6822(5) 0.1449 1.0000 Uani . . .
C33 C 0.8605(5) 0.6380(5) 0.7085(4) 0.1010 1.0000 Uani . . .
C34 C 0.6681(3) 0.3274(2) 0.7266(2) 0.0479 1.0000 Uani . . .
C35 C 0.6731(3) 0.3588(3) 0.7742(2) 0.0551 1.0000 Uani . . .
C36 C 0.6090(4) 0.4128(3) 0.7590(3) 0.0590 1.0000 Uani . . .
C37 C 0.5359(4) 0.4388(3) 0.6943(3) 0.0614 1.0000 Uani . . .
C38 C 0.5294(3) 0.4096(2) 0.6453(2) 0.0634 1.0000 Uani D . .
C39 C 0.5943(4) 0.3560(2) 0.6618(2) 0.0547 1.0000 Uani . . .
C40 C 0.6194(5) 0.4422(4) 0.8139(3) 0.0825 1.0000 Uani . . .
C41 C 0.4515(2) 0.43427(17) 0.57401(13) 0.0966 1.0000 Uani D . .
C42 C 0.7017(3) 0.2106(2) 0.6841(2) 0.0458 1.0000 Uani . . .
C43 C 0.6032(3) 0.1871(2) 0.6383(2) 0.0504 1.0000 Uani . . .
C44 C 0.5647(3) 0.1370(2) 0.5873(2) 0.0573 1.0000 Uani D . .
C45 C 0.6232(4) 0.1069(3) 0.5804(2) 0.0581 1.0000 Uani . . .
C46 C 0.7214(3) 0.1271(2) 0.6254(2) 0.0611 1.0000 Uani D . .
C47 C 0.7592(3) 0.1770(2) 0.6763(2) 0.0503 1.0000 Uani . . .
C48 C 0.45966(19) 0.11455(19) 0.53994(16) 0.0862 1.0000 Uani D . .
C49 C 0.7874(2) 0.09336(18) 0.62050(16) 0.0872 1.0000 Uani D . .
C50 C 0.7892(3) 0.2150(2) 0.8085(2) 0.0445 1.0000 Uani . . .
C51 C 0.8840(3) 0.1837(2) 0.8538(2) 0.0503 1.0000 Uani . . .
C52 C 0.9164(3) 0.1359(2) 0.9044(2) 0.0597 1.0000 Uani D . .
C53 C 0.8555(4) 0.1155(3) 0.9123(2) 0.0602 1.0000 Uani . . .
C54 C 0.7607(3) 0.1446(2) 0.8681(2) 0.0614 1.0000 Uani D . .
C55 C 0.7295(3) 0.1923(3) 0.8179(2) 0.0521 1.0000 Uani . . .
C56 C 1.01590(19) 0.10265(18) 0.94894(15) 0.0883 1.0000 Uani D . .
C57 C 0.6924(2) 0.1240(2) 0.87529(17) 0.0916 1.0000 Uani D . .
C58 C 0.8358(3) 0.3177(2) 0.7639(2) 0.0467 1.0000 Uani . . .
C59 C 0.8370(3) 0.3376(3) 0.7161(2) 0.0564 1.0000 Uani . . .
C60 C 0.9088(3) 0.3828(3) 0.7310(2) 0.0716 1.0000 Uani D . .
C61 C 0.9804(4) 0.4124(3) 0.7940(3) 0.0704 1.0000 Uani . . .
C62 C 0.9804(3) 0.3961(3) 0.8422(2) 0.0725 1.0000 Uani D . .
C63 C 0.9094(4) 0.3491(3) 0.8271(2) 0.0553 1.0000 Uani . . .
C64 C 0.9066(3) 0.3976(2) 0.67677(15) 0.1017 1.0000 Uani D . .
C65 C 1.0518(3) 0.4251(2) 0.90645(15) 0.1060 1.0000 Uani D . .
Rh1 Rh 0.76532(2) 0.774805(18) 0.757764(16) 0.0482 1.0000 Uani . . .
B1 B 0.7485(4) 0.2677(3) 0.7455(3) 0.0452 1.0000 Uani . . .
H12 H 0.8932 0.9006 0.8334 0.0984 1.0000 Uiso R . .
H22 H 0.8168 0.9002 0.7230 0.1065 1.0000 Uiso R . .
H31 H 0.6794 0.9797 0.6568 0.1349 1.0000 Uiso R . .
H42 H 0.5688 0.9756 0.6669 0.1663 1.0000 Uiso R . .
H41 H 0.5918 0.8936 0.6692 0.1663 1.0000 Uiso R . .
H52 H 0.6389 0.9688 0.7726 0.1612 1.0000 Uiso R . .
H51 H 0.6671 0.8881 0.7762 0.1612 1.0000 Uiso R . .
H61 H 0.8093 0.9778 0.8469 0.1321 1.0000 Uiso R . .
H72 H 0.7246 1.0562 0.7483 0.1589 1.0000 Uiso R . .
H71 H 0.8201 1.0274 0.7705 0.1589 1.0000 Uiso R . .
H81 H 0.7700 0.6482 0.8866 0.0713 1.0000 Uiso R . .
H92 H 0.8393 0.7601 0.9342 0.1170 1.0000 Uiso R . .
H91 H 0.7488 0.7975 0.8676 0.1170 1.0000 Uiso R . .
H102 H 0.7296 0.8049 0.9408 0.1274 1.0000 Uiso R . .
H101 H 0.7399 0.7206 0.9496 0.1274 1.0000 Uiso R . .
H112 H 0.5746 0.7542 0.8745 0.1217 1.0000 Uiso R . .
H111 H 0.5838 0.7901 0.8289 0.1217 1.0000 Uiso R . .
H122 H 0.6140 0.6428 0.8575 0.1316 1.0000 Uiso R . .
H121 H 0.5171 0.6733 0.7897 0.1316 1.0000 Uiso R . .
H131 H 0.6098 0.7176 0.7684 0.1106 1.0000 Uiso R . .
H132 H 0.6215 0.6334 0.7769 0.1106 1.0000 Uiso R . .
H141 H 0.9447 0.7374 0.9268 0.0911 1.0000 Uiso R . .
H152 H 0.9396 0.6308 0.9658 0.0959 1.0000 Uiso R . .
H151 H 0.9768 0.5898 0.9385 0.0959 1.0000 Uiso R . .
H162 H 1.0860 0.6894 1.0420 0.1486 1.0000 Uiso R . .
H161 H 1.1124 0.6072 1.0500 0.1486 1.0000 Uiso R . .
H172 H 1.2138 0.6822 1.0534 0.1578 1.0000 Uiso R . .
H171 H 1.1562 0.6257 0.9953 0.1578 1.0000 Uiso R . .
H181 H 1.1055 0.7700 0.9774 0.1182 1.0000 Uiso R . .
H182 H 1.1498 0.7344 0.9531 0.1182 1.0000 Uiso R . .
H191 H 0.9772 0.7475 0.8622 0.1246 1.0000 Uiso R . .
H192 H 1.0054 0.6654 0.8744 0.1246 1.0000 Uiso R . .
H201 H 0.8409 0.5800 0.8015 0.0779 1.0000 Uiso R . .
H202 H 0.7699 0.5628 0.8093 0.0779 1.0000 Uiso R . .
H211 H 0.6378 0.5950 0.7028 0.0781 1.0000 Uiso R . .
H212 H 0.7021 0.5609 0.6936 0.0781 1.0000 Uiso R . .
H221 H 0.5731 0.7506 0.5855 0.0721 1.0000 Uiso R . .
H231 H 0.5423 0.7695 0.6511 0.0827 1.0000 Uiso R . .
H232 H 0.4986 0.6914 0.6336 0.0827 1.0000 Uiso R . .
H242 H 0.3692 0.7749 0.5610 0.1008 1.0000 Uiso R . .
H241 H 0.4175 0.8013 0.5369 0.1008 1.0000 Uiso R . .
H252 H 0.2933 0.7217 0.4576 0.1104 1.0000 Uiso R . .
H251 H 0.3423 0.6627 0.5132 0.1104 1.0000 Uiso R . .
H262 H 0.4240 0.7151 0.4694 0.1123 1.0000 Uiso R . .
H261 H 0.3810 0.6371 0.4549 0.1123 1.0000 Uiso R . .
H272 H 0.5089 0.6087 0.5672 0.0981 1.0000 Uiso R . .
H271 H 0.5550 0.6373 0.5421 0.0981 1.0000 Uiso R . .
H281 H 0.7210 0.6399 0.6174 0.0766 1.0000 Uiso R . .
H292 H 0.8063 0.7756 0.6672 0.1391 1.0000 Uiso R . .
H291 H 0.7031 0.7627 0.5957 0.1391 1.0000 Uiso R . .
H302 H 0.8224 0.7777 0.5920 0.1570 1.0000 Uiso R . .
H301 H 0.7788 0.6994 0.5691 0.1570 1.0000 Uiso R . .
H312 H 0.9546 0.7339 0.6980 0.1892 1.0000 Uiso R . .
H311 H 0.9483 0.6953 0.6456 0.1892 1.0000 Uiso R . .
H322 H 0.9730 0.6084 0.7162 0.1723 1.0000 Uiso R . .
H321 H 0.8696 0.5979 0.6442 0.1723 1.0000 Uiso R . .
H331 H 0.9006 0.6680 0.7475 0.1298 1.0000 Uiso R . .
H332 H 0.8528 0.5914 0.7193 0.1298 1.0000 Uiso R . .
H351 H 0.7234 0.3429 0.8195 0.0673 1.0000 Uiso R . .
H371 H 0.4911 0.4752 0.6834 0.0763 1.0000 Uiso R . .
H391 H 0.5887 0.3381 0.6273 0.0688 1.0000 Uiso R . .
H431 H 0.5617 0.2059 0.6428 0.0628 1.0000 Uiso R . .
H451 H 0.5968 0.0732 0.5453 0.0723 1.0000 Uiso R . .
H471 H 0.8269 0.1893 0.7071 0.0619 1.0000 Uiso R . .
H511 H 0.9275 0.1964 0.8494 0.0590 1.0000 Uiso R . .
H531 H 0.8780 0.0831 0.9473 0.0729 1.0000 Uiso R . .
H551 H 0.6644 0.2107 0.7884 0.0634 1.0000 Uiso R . .
H591 H 0.7867 0.3193 0.6716 0.0686 1.0000 Uiso R . .
H611 H 1.0298 0.4430 0.8044 0.0859 1.0000 Uiso R . .
H631 H 0.9118 0.3372 0.8613 0.0690 1.0000 Uiso R . .
H21 H 0.7078 0.8587 0.6825 0.0500 1.0000 Uiso R . .
H11 H 0.8102 0.8545 0.8263 0.0500 1.0000 Uiso R . .
F220 F 1.0953(6) 0.4880(4) 0.9149(3) 0.1302 0.5179 Uani D 6 2
F221 F 1.1335(6) 0.4518(6) 0.9264(3) 0.1490 0.4821 Uani D 6 1
F230 F 1.1312(5) 0.3862(4) 0.9537(3) 0.1866 0.5179 Uani D 6 2
F231 F 1.0924(7) 0.3821(4) 0.9589(3) 0.1220 0.4821 Uani D 6 1
F240 F 1.0274(5) 0.4423(5) 0.9394(3) 0.1059 0.5179 Uani D 6 2
F241 F 1.0289(5) 0.4805(5) 0.9229(3) 0.2006 0.4821 Uani D 6 1
F190 F 0.8316(4) 0.4413(4) 0.6289(3) 0.1381 0.5652 Uani D 7 1
F191 F 0.8164(4) 0.4071(5) 0.6179(3) 0.1272 0.4348 Uani D 7 2
F210 F 0.8969(6) 0.3359(3) 0.6470(3) 0.1251 0.5652 Uani D 7 1
F211 F 0.9455(7) 0.3422(4) 0.6706(4) 0.1304 0.4348 Uani D 7 2
F200 F 0.9575(6) 0.4578(4) 0.6901(3) 0.1160 0.4348 Uani D 7 2
F201 F 0.9890(4) 0.4302(4) 0.7016(2) 0.1083 0.5652 Uani D 7 1
F180 F 0.6200(5) 0.1714(4) 0.8457(4) 0.1085 0.4519 Uani D 4 1
F181 F 0.6627(5) 0.1808(3) 0.8853(4) 0.1154 0.5481 Uani D 4 2
F170 F 0.6129(4) 0.0909(4) 0.8216(3) 0.1003 0.5481 Uani D 4 2
F171 F 0.6515(6) 0.0601(4) 0.8489(4) 0.1203 0.4519 Uani D 4 1
F160 F 0.7339(4) 0.0793(4) 0.9263(3) 0.1308 0.5481 Uani D 4 2
F161 F 0.7375(4) 0.1206(5) 0.9383(3) 0.1020 0.4519 Uani D 4 1
F140 F 1.0144(3) 0.0314(3) 0.9442(4) 0.1265 0.3481 Uani D 5 2
F141 F 1.0192(3) 0.0454(3) 0.9234(3) 0.1709 0.6519 Uani D 5 1
F150 F 1.0711(4) 0.1159(5) 1.0129(3) 0.1077 0.3481 Uani D 5 2
F151 F 1.0506(3) 0.0812(4) 1.0069(3) 0.1264 0.6519 Uani D 5 1
F130 F 1.0668(4) 0.1255(5) 0.9368(4) 0.1020 0.3481 Uani D 5 2
F131 F 1.0828(3) 0.1472(3) 0.9637(3) 0.0950 0.6519 Uani D 5 1
F100 F 0.7379(4) 0.0539(4) 0.5646(3) 0.1246 0.5171 Uani D 3 2
F101 F 0.7454(4) 0.0897(4) 0.5575(3) 0.1010 0.4829 Uani D 3 1
F110 F 0.8374(5) 0.1429(3) 0.6201(4) 0.1064 0.5171 Uani D 3 2
F111 F 0.8707(4) 0.1310(4) 0.6548(4) 0.1004 0.4829 Uani D 3 1
F120 F 0.8132(5) 0.0257(3) 0.6443(4) 0.1097 0.4829 Uani D 3 1
F121 F 0.8535(5) 0.0487(4) 0.6718(3) 0.1065 0.5171 Uani D 3 2
F90 F 0.4060(3) 0.1593(4) 0.5392(4) 0.1054 0.5380 Uani D 2 2
F91 F 0.3990(3) 0.1673(4) 0.5016(5) 0.1633 0.4620 Uani D 2 1
F70 F 0.4369(4) 0.0628(5) 0.4996(5) 0.1470 0.4620 Uani D 2 1
F71 F 0.4162(4) 0.1103(5) 0.4768(3) 0.1079 0.5380 Uani D 2 2
F80 F 0.4346(4) 0.0904(7) 0.5704(3) 0.1173 0.4620 Uani D 2 1
F81 F 0.4472(3) 0.0500(4) 0.5538(4) 0.1497 0.5380 Uani D 2 2
F50 F 0.3891(4) 0.4807(3) 0.5642(2) 0.1420 0.6704 Uani D 1 1
F51 F 0.4158(7) 0.5001(4) 0.5683(2) 0.0972 0.3296 Uani D 1 2
F40 F 0.3979(4) 0.3788(3) 0.5318(2) 0.1108 0.6704 Uani D 1 1
F41 F 0.3756(6) 0.3890(4) 0.5366(3) 0.1695 0.3296 Uani D 1 2
F60 F 0.4886(4) 0.4681(3) 0.5535(2) 0.1076 0.6704 Uani D 1 1
F61 F 0.4841(5) 0.4393(7) 0.5450(3) 0.1057 0.3296 Uani D 1 2

loop_
_atom_site_aniso_label
_atom_site_aniso_U_11
_atom_site_aniso_U_22
_atom_site_aniso_U_33
_atom_site_aniso_U_23
_atom_site_aniso_U_13
_atom_site_aniso_U_12
F1 0.229(6) 0.132(4) 0.159(5) 0.027(3) 0.171(5) 0.049(4)
F2 0.130(4) 0.125(3) 0.108(3) 0.005(2) 0.085(3) 0.063(3)
F3 0.109(3) 0.173(5) 0.091(3) -0.047(3) 0.058(3) 0.009(3)
P1 0.0422(5) 0.0559(6) 0.0426(5) 0.0022(4) 0.0302(5) 0.0004(4)
P2 0.0448(5) 0.0543(6) 0.0439(5) -0.0031(4) 0.0325(5) -0.0025(4)
C1 0.080(4) 0.059(3) 0.075(3) -0.009(3) 0.048(3) -0.013(3)
C2 0.100(5) 0.062(3) 0.082(4) 0.001(3) 0.064(4) -0.009(3)
C3 0.133(7) 0.056(3) 0.107(6) 0.017(3) 0.073(5) 0.004(4)
C4 0.112(7) 0.094(6) 0.160(10) 0.029(6) 0.075(7) 0.027(5)
C5 0.152(9) 0.128(8) 0.187(11) 0.027(8) 0.135(9) 0.050(7)
C6 0.153(8) 0.059(4) 0.107(6) -0.013(4) 0.087(6) 0.000(4)
C7 0.176(10) 0.049(4) 0.141(8) -0.006(4) 0.104(8) -0.010(4)
C8 0.052(2) 0.074(3) 0.048(2) 0.001(2) 0.037(2) -0.003(2)
C9 0.086(4) 0.110(5) 0.107(5) -0.040(4) 0.081(4) -0.027(4)
C10 0.095(5) 0.142(6) 0.112(6) -0.046(5) 0.087(5) -0.024(5)
C11 0.085(5) 0.125(5) 0.120(6) 0.001(5) 0.086(5) 0.014(4)
C12 0.067(4) 0.170(8) 0.111(5) -0.036(5) 0.071(4) -0.029(5)
C13 0.050(3) 0.142(6) 0.067(3) -0.024(4) 0.042(3) -0.014(3)
C14 0.042(2) 0.111(4) 0.047(2) 0.014(3) 0.028(2) 0.007(3)
C15 0.062(3) 0.100(4) 0.058(3) 0.020(3) 0.038(3) 0.016(3)
C16 0.063(4) 0.210(10) 0.061(4) 0.046(5) 0.034(3) 0.028(5)
C17 0.053(3) 0.191(9) 0.073(4) 0.022(5) 0.028(3) 0.009(5)
C18 0.048(3) 0.135(6) 0.079(4) 0.005(4) 0.036(3) -0.008(3)
C19 0.059(3) 0.132(6) 0.074(4) 0.005(4) 0.045(3) -0.002(4)
C20 0.078(3) 0.045(2) 0.070(3) 0.007(2) 0.055(3) 0.007(2)
C21 0.075(3) 0.052(3) 0.063(3) -0.007(2) 0.048(3) -0.006(2)
C22 0.046(2) 0.075(3) 0.048(2) -0.003(2) 0.033(2) -0.004(2)
C23 0.052(3) 0.089(4) 0.059(3) -0.005(2) 0.040(3) -0.001(2)
C24 0.052(3) 0.112(5) 0.075(4) 0.010(3) 0.041(3) 0.013(3)
C25 0.047(3) 0.141(6) 0.058(3) 0.002(4) 0.029(3) -0.010(3)
C26 0.057(3) 0.138(6) 0.052(3) -0.017(3) 0.030(3) -0.010(4)
C27 0.059(3) 0.102(4) 0.058(3) -0.027(3) 0.037(3) -0.014(3)
C28 0.050(2) 0.091(4) 0.050(2) -0.015(2) 0.037(2) -0.006(2)
C29 0.120(6) 0.141(6) 0.145(7) 0.029(6) 0.118(7) 0.014(5)
C30 0.138(8) 0.181(9) 0.159(9) -0.010(7) 0.136(8) -0.025(7)
C31 0.109(7) 0.265(14) 0.163(10) -0.087(10) 0.121(8) -0.069(8)
C32 0.078(5) 0.252(13) 0.116(7) -0.019(8) 0.072(5) 0.032(7)
C33 0.077(4) 0.146(6) 0.088(4) 0.006(4) 0.061(4) 0.032(4)
C34 0.044(2) 0.045(2) 0.058(2) -0.0030(18) 0.037(2) -0.0020(17)
C35 0.047(2) 0.058(3) 0.057(2) -0.006(2) 0.036(2) 0.0040(19)
C36 0.058(3) 0.053(2) 0.071(3) -0.003(2) 0.048(3) 0.007(2)
C37 0.065(3) 0.048(2) 0.081(3) 0.002(2) 0.054(3) 0.011(2)
C38 0.069(3) 0.057(2) 0.077(3) 0.011(2) 0.056(2) 0.013(2)
C39 0.063(3) 0.050(2) 0.061(3) -0.0012(19) 0.047(2) 0.001(2)
C40 0.088(4) 0.082(4) 0.085(4) -0.003(3) 0.064(4) 0.022(3)
C41 0.106(3) 0.088(3) 0.086(3) 0.021(2) 0.064(2) 0.032(2)
C42 0.044(2) 0.045(2) 0.055(2) 0.0041(17) 0.037(2) 0.0029(16)
C43 0.044(2) 0.051(2) 0.059(2) -0.0030(19) 0.037(2) 0.0002(17)
C44 0.052(2) 0.054(2) 0.061(2) -0.007(2) 0.038(2) -0.0046(19)
C45 0.063(3) 0.052(2) 0.056(2) -0.007(2) 0.041(2) 0.000(2)
C46 0.071(3) 0.059(2) 0.073(3) -0.001(2) 0.058(2) 0.008(2)
C47 0.046(2) 0.055(2) 0.058(2) -0.0012(19) 0.039(2) 0.0028(18)
C48 0.056(2) 0.091(3) 0.088(3) -0.018(2) 0.042(2) -0.015(2)
C49 0.092(3) 0.097(3) 0.100(3) -0.013(2) 0.078(2) 0.015(2)
C50 0.043(2) 0.044(2) 0.055(2) -0.0063(17) 0.038(2) -0.0052(16)
C51 0.045(2) 0.057(2) 0.058(2) -0.0004(19) 0.040(2) -0.0012(18)
C52 0.053(2) 0.061(2) 0.066(3) 0.005(2) 0.042(2) -0.0016(19)
C53 0.059(3) 0.066(3) 0.055(3) 0.002(2) 0.039(2) -0.006(2)
C54 0.067(3) 0.072(3) 0.073(3) -0.007(2) 0.059(2) -0.012(2)
C55 0.046(2) 0.059(3) 0.062(3) -0.005(2) 0.041(2) -0.0043(19)
C56 0.059(2) 0.096(3) 0.091(3) 0.022(2) 0.046(2) 0.010(2)
C57 0.089(3) 0.124(3) 0.102(3) 0.002(3) 0.082(2) -0.018(2)
C58 0.044(2) 0.045(2) 0.059(2) 0.0006(17) 0.039(2) 0.0007(16)
C59 0.048(2) 0.061(3) 0.060(3) -0.001(2) 0.037(2) -0.009(2)
C60 0.074(3) 0.078(3) 0.081(3) -0.005(3) 0.061(3) -0.021(2)
C61 0.064(3) 0.065(3) 0.082(4) -0.007(3) 0.051(3) -0.021(2)
C62 0.076(3) 0.072(3) 0.083(3) -0.022(2) 0.060(3) -0.029(2)
C63 0.059(3) 0.053(2) 0.062(3) -0.009(2) 0.046(2) -0.013(2)
C64 0.099(3) 0.134(4) 0.097(3) -0.007(3) 0.078(2) -0.041(3)
C65 0.103(3) 0.120(4) 0.095(3) -0.035(3) 0.070(2) -0.045(3)
Rh1 0.0487(2) 0.0499(2) 0.04547(19) -0.00008(12) 0.03280(17) -0.00130(12)
B1 0.041(2) 0.048(3) 0.054(3) -0.0031(18) 0.037(2) -0.0010(17)
F220 0.139(6) 0.136(6) 0.120(5) -0.056(5) 0.093(5) -0.074(5)
F221 0.113(6) 0.185(8) 0.105(6) -0.023(6) 0.061(5) -0.077(6)
F230 0.121(7) 0.171(7) 0.108(6) -0.070(5) 0.022(5) 0.015(6)
F231 0.108(6) 0.165(7) 0.075(4) -0.032(4) 0.057(4) -0.055(5)
F240 0.135(5) 0.109(5) 0.085(4) -0.033(4) 0.081(4) -0.047(5)
F241 0.158(7) 0.130(7) 0.133(7) -0.076(6) 0.037(6) 0.012(6)
F190 0.107(5) 0.167(7) 0.096(5) 0.030(4) 0.055(4) -0.057(5)
F191 0.111(5) 0.169(7) 0.076(4) -0.001(5) 0.056(4) -0.078(5)
F210 0.134(6) 0.174(6) 0.111(5) -0.046(4) 0.101(4) -0.065(5)
F211 0.134(7) 0.168(7) 0.124(6) -0.030(6) 0.102(5) -0.033(6)
F200 0.111(6) 0.128(6) 0.100(5) 0.017(5) 0.071(5) -0.046(5)
F201 0.090(4) 0.157(6) 0.107(5) 0.002(4) 0.080(4) -0.035(4)
F180 0.085(4) 0.174(7) 0.112(5) 0.018(5) 0.086(4) 0.005(4)
F181 0.117(5) 0.165(6) 0.131(5) -0.032(5) 0.111(4) -0.020(5)
F170 0.071(4) 0.128(5) 0.106(4) 0.003(4) 0.063(4) -0.030(4)
F171 0.112(6) 0.142(6) 0.139(6) -0.026(5) 0.100(5) -0.054(5)
F160 0.112(5) 0.176(7) 0.128(5) 0.053(5) 0.093(4) -0.004(5)
F161 0.115(5) 0.146(7) 0.098(4) -0.012(5) 0.094(4) -0.029(5)
F140 0.073(6) 0.088(5) 0.131(7) 0.026(6) 0.040(5) 0.019(5)
F141 0.089(4) 0.130(5) 0.167(6) -0.028(5) 0.044(4) 0.053(4)
F150 0.057(5) 0.101(6) 0.078(5) 0.010(5) 0.016(4) -0.013(5)
F151 0.073(4) 0.161(6) 0.106(4) 0.073(4) 0.049(3) 0.017(4)
F130 0.060(5) 0.143(7) 0.096(6) 0.036(6) 0.052(4) 0.026(5)
F131 0.045(3) 0.120(4) 0.081(3) 0.008(3) 0.030(2) -0.005(3)
F100 0.115(5) 0.140(6) 0.120(5) -0.051(5) 0.083(4) 0.010(5)
F101 0.121(5) 0.124(6) 0.097(4) -0.004(4) 0.090(4) 0.023(5)
F110 0.118(5) 0.133(6) 0.131(5) 0.001(5) 0.110(5) 0.009(4)
F111 0.081(4) 0.140(6) 0.104(5) -0.016(5) 0.074(4) 0.005(4)
F120 0.104(5) 0.100(5) 0.140(6) 0.008(5) 0.092(5) 0.036(4)
F121 0.081(4) 0.107(5) 0.121(5) -0.001(4) 0.067(4) 0.038(4)
F90 0.041(3) 0.134(6) 0.100(5) -0.052(4) 0.034(3) -0.009(3)
F91 0.056(5) 0.137(7) 0.124(7) 0.012(6) 0.001(5) 0.001(5)
F70 0.076(5) 0.119(6) 0.141(7) -0.080(5) 0.038(5) -0.018(5)
F71 0.063(4) 0.114(5) 0.074(3) -0.026(4) 0.022(3) 0.002(4)
F80 0.063(4) 0.130(7) 0.129(6) -0.020(5) 0.056(4) -0.032(5)
F81 0.075(4) 0.098(5) 0.133(6) 0.017(5) 0.022(5) -0.041(4)
F50 0.135(5) 0.162(6) 0.094(4) 0.031(4) 0.068(4) 0.093(5)
F51 0.114(6) 0.081(5) 0.093(6) 0.040(5) 0.071(5) 0.039(5)
F40 0.095(4) 0.115(4) 0.070(3) 0.010(3) 0.040(3) 0.013(3)
F41 0.124(8) 0.117(8) 0.101(8) 0.031(7) 0.019(7) 0.002(6)
F60 0.162(5) 0.070(4) 0.096(4) 0.025(3) 0.092(4) 0.020(3)
F61 0.137(7) 0.092(7) 0.082(6) 0.009(5) 0.075(5) 0.036(6)

loop_
_atom_type_symbol
_atom_type_scat_dispersion_real
_atom_type_scat_dispersion_imag
_atom_type_scat_Cromer_Mann_a1
_atom_type_scat_Cromer_Mann_b1
_atom_type_scat_Cromer_Mann_a2
_atom_type_scat_Cromer_Mann_b2
_atom_type_scat_Cromer_Mann_a3
_atom_type_scat_Cromer_Mann_b3
_atom_type_scat_Cromer_Mann_a4
_atom_type_scat_Cromer_Mann_b4
_atom_type_scat_Cromer_Mann_c
_atom_type_scat_source
Rh 0.0927 3.6045 19.2957 0.7515 14.3501 8.2176 4.7343 25.8749 1.2892 98.6062 5.3280 'International Tables Vol C 4.2.6.8 and 6.1.1.4'
P 0.2955 0.4335 6.4345 1.9067 4.1791 27.1570 1.7800 0.5260 1.4908 68.1645 1.1149 'International Tables Vol C 4.2.6.8 and 6.1.1.4'
C 0.0181 0.0091 2.3100 20.8439 1.0200 10.2075 1.5886 0.5687 0.8650 51.6512 0.2156 'International Tables Vol C 4.2.6.8 and 6.1.1.4'
H 0.0000 0.0000 0.4930 10.5109 0.3229 26.1257 0.1402 3.1424 0.0408 57.7998 0.0030 'International Tables Vol C 4.2.6.8 and 6.1.1.4'
F 0.0727 0.0534 3.5392 10.2825 2.6412 4.2944 1.5170 0.2615 1.0243 26.1476 0.2776 'International Tables Vol C 4.2.6.8 and 6.1.1.4'
B 0.0090 0.0039 2.0545 23.2185 1.3326 1.0210 1.0979 60.3498 0.7068 0.1403 -0.1932 'International Tables Vol C 4.2.6.8 and 6.1.1.4'

loop_
_geom_angle_atom_site_label_1
_geom_angle_atom_site_label_2
_geom_angle_atom_site_label_3
_geom_angle
_geom_angle_publ_flag
C8 P1 C14 104.0(2) yes
C8 P1 C20 105.7(2) yes
C14 P1 C20 108.4(3) yes
C8 P1 Rh1 115.98(17) yes
C14 P1 Rh1 110.07(19) yes
C20 P1 Rh1 112.13(16) yes
C21 P2 C22 107.8(2) yes
C21 P2 C28 106.7(3) yes
C22 P2 C28 104.3(2) yes
C21 P2 Rh1 112.40(16) yes
C22 P2 Rh1 111.70(17) yes
C28 P2 Rh1 113.38(17) yes
C2 C1 C6 102.5(6) yes
C2 C1 Rh1 71.7(3) yes
C6 C1 Rh1 129.6(5) yes
C2 C1 H12 114.2 no
C6 C1 H12 114.2 no
Rh1 C1 H12 113.4 no
C2 C1 H11 126.1 no
C6 C1 H11 94.2 no
Rh1 C1 H11 58.7 no
H12 C1 H11 104.1 no
C1 C2 C3 103.4(6) yes
C1 C2 Rh1 71.0(3) yes
C3 C2 Rh1 131.2(5) yes
C1 C2 H22 113.4 no
C3 C2 H22 113.4 no
Rh1 C2 H22 112.9 no
C1 C2 H21 129.5 no
C3 C2 H21 89.7 no
Rh1 C2 H21 64.2 no
H22 C2 H21 104.8 no
C2 C3 C4 108.3(6) yes
C2 C3 C7 100.8(6) yes
C4 C3 C7 101.9(8) yes
C2 C3 H31 114.9 no
C4 C3 H31 114.1 no
C7 C3 H31 115.4 no
C3 C4 C5 104.0(8) yes
C3 C4 H42 110.9 no
C5 C4 H42 109.7 no
C3 C4 H41 111.3 no
C5 C4 H41 111.4 no
H42 C4 H41 109.5 no
C4 C5 C6 101.9(8) yes
C4 C5 H52 112.5 no
C6 C5 H52 111.6 no
C4 C5 H51 110.7 no
C6 C5 H51 110.5 no
H52 C5 H51 109.5 no
C5 C6 C1 108.6(6) yes
C5 C6 C7 103.0(8) yes
C1 C6 C7 101.5(7) yes
C5 C6 H61 114.6 no
C1 C6 H61 114.0 no
C7 C6 H61 113.9 no
C3 C7 C6 93.9(6) yes
C3 C7 H72 113.7 no
C6 C7 H72 113.8 no
C3 C7 H71 112.2 no
C6 C7 H71 113.1 no
H72 C7 H71 109.5 no
P1 C8 C9 111.4(4) yes
P1 C8 C13 111.7(3) yes
C9 C8 C13 111.1(5) yes
P1 C8 H81 108.3 no
C9 C8 H81 106.9 no
C13 C8 H81 107.3 no
C8 C9 C10 111.9(5) yes
C8 C9 H92 109.5 no
C10 C9 H92 110.6 no
C8 C9 H91 107.4 no
C10 C9 H91 107.9 no
H92 C9 H91 109.5 no
C9 C10 C11 111.2(6) yes
C9 C10 H102 109.5 no
C11 C10 H102 109.0 no
C9 C10 H101 108.2 no
C11 C10 H101 109.4 no
H102 C10 H101 109.5 no
C10 C11 C12 109.1(6) yes
C10 C11 H112 110.4 no
C12 C11 H112 110.7 no
C10 C11 H111 109.4 no
C12 C11 H111 107.7 no
H112 C11 H111 109.5 no
C11 C12 C13 110.7(6) yes
C11 C12 H122 107.7 no
C13 C12 H122 107.6 no
C11 C12 H121 110.3 no
C13 C12 H121 111.0 no
H122 C12 H121 109.5 no
C12 C13 C8 110.4(5) yes
C12 C13 H131 108.0 no
C8 C13 H131 108.6 no
C12 C13 H132 110.5 no
C8 C13 H132 109.8 no
H131 C13 H132 109.5 no
P1 C14 C15 115.5(4) yes
P1 C14 C19 113.5(4) yes
C15 C14 C19 112.7(5) yes
P1 C14 H141 105.1 no
C15 C14 H141 103.5 no
C19 C14 H141 105.2 no
C14 C15 C16 111.4(6) yes
C14 C15 H152 109.8 no
C16 C15 H152 111.1 no
C14 C15 H151 107.8 no
C16 C15 H151 107.2 no
H152 C15 H151 109.5 no
C15 C16 C17 115.5(6) yes
C15 C16 H162 106.1 no
C17 C16 H162 105.8 no
C15 C16 H161 110.1 no
C17 C16 H161 109.5 no
H162 C16 H161 109.5 no
C16 C17 C18 113.3(6) yes
C16 C17 H172 110.9 no
C18 C17 H172 110.5 no
C16 C17 H171 106.1 no
C18 C17 H171 106.4 no
H172 C17 H171 109.5 no
C17 C18 C19 112.3(6) yes
C17 C18 H181 106.7 no
C19 C18 H181 108.4 no
C17 C18 H182 110.0 no
C19 C18 H182 110.0 no
H181 C18 H182 109.5 no
C18 C19 C14 109.2(5) yes
C18 C19 H191 110.0 no
C14 C19 H191 109.4 no
C18 C19 H192 109.2 no
C14 C19 H192 109.7 no
H191 C19 H192 109.5 no
P1 C20 C21 109.8(3) yes
P1 C20 H201 109.1 no
C21 C20 H201 108.7 no
P1 C20 H202 109.5 no
C21 C20 H202 110.3 no
H201 C20 H202 109.5 no
C20 C21 P2 109.9(3) yes
C20 C21 H211 108.7 no
P2 C21 H211 109.2 no
C20 C21 H212 110.1 no
P2 C21 H212 109.5 no
H211 C21 H212 109.5 no
P2 C22 C23 112.7(3) yes
P2 C22 C27 115.1(4) yes
C23 C22 C27 109.7(4) yes
P2 C22 H221 106.7 no
C23 C22 H221 106.6 no
C27 C22 H221 105.4 no
C22 C23 C24 110.2(4) yes
C22 C23 H231 108.6 no
C24 C23 H231 110.2 no
C22 C23 H232 109.6 no
C24 C23 H232 108.7 no
H231 C23 H232 109.5 no
C23 C24 C25 111.0(6) yes
C23 C24 H242 109.8 no
C25 C24 H242 110.7 no
C23 C24 H241 108.5 no
C25 C24 H241 107.3 no
H242 C24 H241 109.5 no
C24 C25 C26 111.8(5) yes
C24 C25 H252 110.0 no
C26 C25 H252 111.0 no
C24 C25 H251 107.0 no
C26 C25 H251 107.5 no
H252 C25 H251 109.5 no
C25 C26 C27 113.3(5) yes
C25 C26 H262 107.4 no
C27 C26 H262 107.2 no
C25 C26 H261 108.9 no
C27 C26 H261 110.4 no
H262 C26 H261 109.5 no
C22 C27 C26 111.3(5) yes
C22 C27 H272 108.4 no
C26 C27 H272 107.9 no
C22 C27 H271 109.2 no
C26 C27 H271 110.4 no
H272 C27 H271 109.5 no
P2 C28 C29 110.3(4) yes
P2 C28 C33 112.9(4) yes
C29 C28 C33 110.6(6) yes
P2 C28 H281 108.2 no
C29 C28 H281 106.3 no
C33 C28 H281 108.3 no
C28 C29 C30 112.0(7) yes
C28 C29 H292 107.4 no
C30 C29 H292 107.4 no
C28 C29 H291 109.4 no
C30 C29 H291 111.0 no
H292 C29 H291 109.5 no
C29 C30 C31 110.1(8) yes
C29 C30 H302 110.3 no
C31 C30 H302 109.3 no
C29 C30 H301 107.8 no
C31 C30 H301 109.8 no
H302 C30 H301 109.5 no
C30 C31 C32 109.5(7) yes
C30 C31 H312 109.5 no
C32 C31 H312 108.6 no
C30 C31 H311 110.1 no
C32 C31 H311 109.7 no
H312 C31 H311 109.5 no
C31 C32 C33 111.0(8) yes
C31 C32 H322 109.8 no
C33 C32 H322 110.1 no
C31 C32 H321 108.1 no
C33 C32 H321 108.4 no
H322 C32 H321 109.5 no
C32 C33 C28 109.9(6) yes
C32 C33 H331 109.5 no
C28 C33 H331 109.9 no
C32 C33 H332 109.8 no
C28 C33 H332 108.3 no
H331 C33 H332 109.5 no
C35 C34 C39 114.5(4) yes
C35 C34 B1 123.2(4) yes
C39 C34 B1 122.0(4) yes
C34 C35 C36 123.2(5) yes
C34 C35 H351 118.2 no
C36 C35 H351 118.5 no
C35 C36 C37 120.8(4) yes
C35 C36 C40 119.1(5) yes
C37 C36 C40 120.2(4) yes
C36 C37 C38 117.8(4) yes
C36 C37 H371 121.1 no
C38 C37 H371 121.1 no
C37 C38 C39 120.3(4) yes
C37 C38 C41 120.9(3) yes
C39 C38 C41 118.8(3) yes
C34 C39 C38 123.4(4) yes
C34 C39 H391 118.6 no
C38 C39 H391 118.0 no
C36 C40 F3 112.4(5) yes
C36 C40 F2 113.2(5) yes
F3 C40 F2 105.9(6) yes
C36 C40 F1 112.3(5) yes
F3 C40 F1 105.4(6) yes
F2 C40 F1 107.1(6) yes
C38 C41 F50 112.30(6) yes
C38 C41 F40 112.26(6) yes
F50 C41 F40 106.52(6) yes
C38 C41 F60 112.31(6) yes
F50 C41 F60 106.55(6) yes
F40 C41 F60 106.46(6) yes
C38 C41 F51 112.25(6) yes
C38 C41 F41 112.31(6) yes
F51 C41 F41 106.52(6) yes
C38 C41 F61 112.32(6) yes
F51 C41 F61 106.48(6) yes
F41 C41 F61 106.53(6) yes
C43 C42 C47 114.7(4) yes
C43 C42 B1 123.1(4) yes
C47 C42 B1 122.0(4) yes
C42 C43 C44 122.7(4) yes
C42 C43 H431 118.4 no
C44 C43 H431 118.8 no
C43 C44 C45 120.6(4) yes
C43 C44 C48 120.4(3) yes
C45 C44 C48 119.1(3) yes
C44 C45 C46 118.7(4) yes
C44 C45 H451 120.6 no
C46 C45 H451 120.6 no
C45 C46 C47 120.3(4) yes
C45 C46 C49 119.9(3) yes
C47 C46 C49 119.9(3) yes
C42 C47 C46 122.9(4) yes
C42 C47 H471 118.4 no
C46 C47 H471 118.7 no
C44 C48 F91 113.26(6) yes
C44 C48 F70 113.34(6) yes
F91 C48 F70 105.45(6) yes
C44 C48 F80 113.21(6) yes
F91 C48 F80 105.37(6) yes
F70 C48 F80 105.43(6) yes
C44 C48 F90 113.36(6) yes
C44 C48 F71 113.24(6) yes
F90 C48 F71 105.37(6) yes
C44 C48 F81 113.27(6) yes
F90 C48 F81 105.46(6) yes
F71 C48 F81 105.36(6) yes
C46 C49 F101 112.23(6) yes
C46 C49 F111 112.28(6) yes
F101 C49 F111 106.53(6) yes
C46 C49 F120 112.25(6) yes
F101 C49 F120 106.56(6) yes
F111 C49 F120 106.56(6) yes
C46 C49 F100 112.27(6) yes
C46 C49 F110 112.25(5) yes
F100 C49 F110 106.57(6) yes
C46 C49 F121 112.22(6) yes
F100 C49 F121 106.56(6) yes
F110 C49 F121 106.54(6) yes
C51 C50 C55 114.4(4) yes
C51 C50 B1 122.9(4) yes
C55 C50 B1 122.5(4) yes
C50 C51 C52 123.1(4) yes
C50 C51 H511 118.3 no
C52 C51 H511 118.7 no
C51 C52 C53 120.7(4) yes
C51 C52 C56 120.5(3) yes
C53 C52 C56 118.7(3) yes
C52 C53 C54 118.1(4) yes
C52 C53 H531 120.7 no
C54 C53 H531 121.2 no
C53 C54 C55 120.5(4) yes
C53 C54 C57 119.6(3) yes
C55 C54 C57 119.8(3) yes
C50 C55 C54 123.3(4) yes
C50 C55 H551 118.4 no
C54 C55 H551 118.3 no
C52 C56 F141 113.45(6) yes
C52 C56 F151 113.55(6) yes
F141 C56 F151 105.20(6) yes
C52 C56 F131 113.48(5) yes
F141 C56 F131 105.14(6) yes
F151 C56 F131 105.15(6) yes
C52 C56 F140 113.49(6) yes
C52 C56 F150 113.47(6) yes
F140 C56 F150 105.13(6) yes
C52 C56 F130 113.55(6) yes
F140 C56 F130 105.17(6) yes
F150 C56 F130 105.17(6) yes
C54 C57 F180 112.28(6) yes
C54 C57 F171 112.27(6) yes
F180 C57 F171 106.56(6) yes
C54 C57 F161 112.23(6) yes
F180 C57 F161 106.53(6) yes
F171 C57 F161 106.54(6) yes
C54 C57 F181 112.24(5) yes
C54 C57 F170 112.25(6) yes
F181 C57 F170 106.52(6) yes
C54 C57 F160 112.28(6) yes
F181 C57 F160 106.58(6) yes
F170 C57 F160 106.54(6) yes
C59 C58 C63 115.1(4) yes
C59 C58 B1 122.7(4) yes
C63 C58 B1 121.9(4) yes
C58 C59 C60 122.8(4) yes
C58 C59 H591 118.5 no
C60 C59 H591 118.7 no
C59 C60 C61 120.4(4) yes
C59 C60 C64 118.6(3) yes
C61 C60 C64 121.0(3) yes
C60 C61 C62 118.9(4) yes
C60 C61 H611 120.5 no
C62 C61 H611 120.6 no
C61 C62 C63 120.2(4) yes
C61 C62 C65 120.4(3) yes
C63 C62 C65 119.4(3) yes
C62 C63 C58 122.7(4) yes
C62 C63 H631 119.0 no
C58 C63 H631 118.3 no
C60 C64 F190 111.44(6) yes
C60 C64 F210 111.48(5) yes
F190 C64 F210 107.36(6) yes
C60 C64 F201 111.50(6) yes
F190 C64 F201 107.40(6) yes
F210 C64 F201 107.43(6) yes
C60 C64 F191 111.51(6) yes
C60 C64 F211 111.44(6) yes
F191 C64 F211 107.41(6) yes
C60 C64 F200 111.46(6) yes
F191 C64 F200 107.40(6) yes
F211 C64 F200 107.39(6) yes
C62 C65 F221 118.88(6) yes
C62 C65 F231 118.80(6) yes
F221 C65 F231 98.59(6) yes
C62 C65 F241 118.91(6) yes
F221 C65 F241 98.70(6) yes
F231 C65 F241 98.66(6) yes
C62 C65 F220 118.83(5) yes
C62 C65 F230 118.91(6) yes
F220 C65 F230 98.70(6) yes
C62 C65 F240 118.85(6) yes
F220 C65 F240 98.58(6) yes
F230 C65 F240 98.69(6) yes
C1 Rh1 C2 37.3(2) yes
C1 Rh1 P2 155.83(15) yes
C2 Rh1 P2 118.60(15) yes
C1 Rh1 P1 118.23(15) yes
C2 Rh1 P1 154.94(16) yes
P2 Rh1 P1 85.41(5) yes
C1 Rh1 H21 65.1 no
C2 Rh1 H21 29.4 no
P2 Rh1 H21 91.8 no
P1 Rh1 H21 174.1 no
C1 Rh1 H11 29.2 no
C2 Rh1 H11 65.2 no
P2 Rh1 H11 171.2 no
P1 Rh1 H11 92.1 no
H21 Rh1 H11 89.8 no
C50 B1 C34 111.5(3) yes
C50 B1 C42 104.2(4) yes
C34 B1 C42 112.8(4) yes
C50 B1 C58 112.2(4) yes
C34 B1 C58 104.3(3) yes
C42 B1 C58 111.9(3) yes
C2 H21 Rh1 86.4 no
C1 H11 Rh1 92.1 no

loop_
_geom_bond_atom_site_label_1
_geom_bond_atom_site_label_2
_geom_bond_distance
_geom_bond_publ_flag
F1 C40 1.303(8) yes
F2 C40 1.315(7) yes
F3 C40 1.321(8) yes
P1 C8 1.848(4) yes
P1 C14 1.843(5) yes
P1 C20 1.841(5) yes
P1 Rh1 2.1875(11) yes
P2 C21 1.832(5) yes
P2 C22 1.848(5) yes
P2 C28 1.844(4) yes
P2 Rh1 2.1923(11) yes
C1 C2 1.540(9) yes
C1 C6 1.517(10) yes
C1 Rh1 2.402(5) yes
C1 H12 0.950 no
C1 H11 1.173 no
C2 C3 1.531(10) yes
C2 Rh1 2.412(6) yes
C2 H22 0.950 no
C2 H21 1.188 no
C3 C4 1.499(13) yes
C3 C7 1.526(11) yes
C3 H31 0.950 no
C4 C5 1.548(13) yes
C4 H42 0.950 no
C4 H41 0.950 no
C5 C6 1.521(13) yes
C5 H52 0.950 no
C5 H51 0.950 no
C6 C7 1.517(11) yes
C6 H61 0.950 no
C7 H72 0.950 no
C7 H71 0.950 no
C8 C9 1.516(8) yes
C8 C13 1.521(7) yes
C8 H81 0.950 no
C9 C10 1.541(8) yes
C9 H92 0.950 no
C9 H91 0.950 no
C10 C11 1.504(10) yes
C10 H102 0.950 no
C10 H101 0.950 no
C11 C12 1.500(11) yes
C11 H112 0.950 no
C11 H111 0.950 no
C12 C13 1.548(8) yes
C12 H122 0.950 no
C12 H121 0.950 no
C13 H131 0.950 no
C13 H132 0.950 no
C14 C15 1.524(8) yes
C14 C19 1.511(8) yes
C14 H141 0.950 no
C15 C16 1.519(9) yes
C15 H152 0.950 no
C15 H151 0.950 no
C16 C17 1.473(10) yes
C16 H162 0.950 no
C16 H161 0.950 no
C17 C18 1.498(11) yes
C17 H172 0.950 no
C17 H171 0.950 no
C18 C19 1.542(9) yes
C18 H181 0.950 no
C18 H182 0.950 no
C19 H191 0.950 no
C19 H192 0.950 no
C20 C21 1.541(8) yes
C20 H201 0.950 no
C20 H202 0.950 no
C21 H211 0.950 no
C21 H212 0.950 no
C22 C23 1.516(7) yes
C22 C27 1.526(7) yes
C22 H221 0.950 no
C23 C24 1.543(8) yes
C23 H231 0.950 no
C23 H232 0.950 no
C24 C25 1.512(10) yes
C24 H242 0.950 no
C24 H241 0.950 no
C25 C26 1.488(9) yes
C25 H252 0.950 no
C25 H251 0.950 no
C26 C27 1.520(8) yes
C26 H262 0.950 no
C26 H261 0.950 no
C27 H272 0.950 no
C27 H271 0.950 no
C28 C29 1.514(9) yes
C28 C33 1.504(8) yes
C28 H281 0.950 no
C29 C30 1.528(9) yes
C29 H292 0.950 no
C29 H291 0.950 no
C30 C31 1.475(15) yes
C30 H302 0.950 no
C30 H301 0.950 no
C31 C32 1.503(16) yes
C31 H312 0.950 no
C31 H311 0.950 no
C32 C33 1.549(10) yes
C32 H322 0.950 no
C32 H321 0.950 no
C33 H331 0.950 no
C33 H332 0.950 no
C34 C35 1.389(6) yes
C34 C39 1.399(6) yes
C34 B1 1.641(6) yes
C35 C36 1.387(6) yes
C35 H351 0.950 no
C36 C37 1.379(7) yes
C36 C40 1.500(7) yes
C37 C38 1.391(6) yes
C37 H371 0.950 no
C38 C39 1.383(6) yes
C38 C41 1.490(3) yes
C39 H391 0.950 no
C41 F50 1.326(5) yes
C41 F40 1.332(5) yes
C41 F60 1.335(5) yes
C41 F51 1.338(6) yes
C41 F41 1.323(6) yes
C41 F61 1.326(6) yes
C42 C43 1.408(6) yes
C42 C47 1.402(6) yes
C42 B1 1.637(7) yes
C43 C44 1.392(6) yes
C43 H431 0.950 no
C44 C45 1.375(6) yes
C44 C48 1.490(3) yes
C45 C46 1.388(6) yes
C45 H451 0.950 no
C46 C47 1.391(6) yes
C46 C49 1.495(3) yes
C47 H471 0.950 no
C48 F91 1.296(5) yes
C48 F70 1.290(5) yes
C48 F80 1.311(5) yes
C48 F90 1.299(5) yes
C48 F71 1.324(5) yes
C48 F81 1.315(5) yes
C49 F101 1.328(5) yes
C49 F111 1.335(5) yes
C49 F120 1.325(5) yes
C49 F100 1.334(5) yes
C49 F110 1.321(5) yes
C49 F121 1.332(5) yes
C50 C51 1.411(6) yes
C50 C55 1.401(5) yes
C50 B1 1.647(6) yes
C51 C52 1.384(6) yes
C51 H511 0.950 no
C52 C53 1.380(6) yes
C52 C56 1.487(3) yes
C53 C54 1.396(7) yes
C53 H531 0.950 no
C54 C55 1.379(6) yes
C54 C57 1.503(3) yes
C55 H551 0.950 no
C56 F141 1.294(5) yes
C56 F151 1.306(5) yes
C56 F131 1.315(5) yes
C56 F140 1.309(6) yes
C56 F150 1.312(6) yes
C56 F130 1.301(6) yes
C57 F180 1.320(5) yes
C57 F171 1.308(5) yes
C57 F161 1.311(5) yes
C57 F181 1.303(5) yes
C57 F170 1.314(5) yes
C57 F160 1.319(5) yes
C58 C59 1.399(6) yes
C58 C63 1.392(6) yes
C58 B1 1.636(6) yes
C59 C60 1.391(6) yes
C59 H591 0.950 no
C60 C61 1.372(7) yes
C60 C64 1.511(3) yes
C61 C62 1.378(7) yes
C61 H611 0.950 no
C62 C63 1.397(6) yes
C62 C65 1.389(4) yes
C63 H631 0.950 no
C64 F190 1.338(5) yes
C64 F210 1.335(5) yes
C64 F201 1.334(5) yes
C64 F191 1.315(5) yes
C64 F211 1.338(6) yes
C64 F200 1.336(5) yes
C65 F221 1.328(5) yes
C65 F231 1.331(5) yes
C65 F241 1.309(5) yes
C65 F220 1.340(5) yes
C65 F230 1.319(6) yes
C65 F240 1.327(5) yes
Rh1 H21 2.176 no
Rh1 H11 2.054 no
